data_7030750
loop_
_publ_author_name
'Mazarakioti, Eleni C.'
'Poole, Katye M.'
'Cunha-Silva, Luis'
'Christou, George'
'Stamatatos, Theocharis C.'

_publ_section_title
;
 A new family of Ln7 clusters with an ideal D3h metal-centered trigonal
 prismatic geometry, and SMM and photoluminescence behaviors.
;
_journal_issue 30
_journal_name_full 'Dalton transactions (Cambridge, England : 2003)'
_journal_page_first 11456
_journal_page_last 11460
_journal_paper_doi 10.1039/c4dt00976b
_journal_volume 43
_journal_year 2014
_chemical_formula_moiety 'C87 H120 Gd7 N6 O33, 11(C H4 O)'
_chemical_formula_sum 'C98 H164 Gd7 N6 O44'
_chemical_formula_weight 3231.10
_chemical_name_systematic
; 
 ? 
;
_space_group_IT_number 176
_symmetry_cell_setting hexagonal
_symmetry_space_group_name_Hall '-P 6c'
_symmetry_space_group_name_H-M 'P 63/m'
_atom_sites_solution_hydrogens geom
_atom_sites_solution_primary direct
_atom_sites_solution_secondary difmap
_audit_creation_date '07 March 2014'
_audit_creation_method 'SHELXL-97, manual editing plus enCIFer'
_cell_angle_alpha 90.00
_cell_angle_beta 90.00
_cell_angle_gamma 120.00
_cell_formula_units_Z 2
_cell_length_a 17.237(2)
_cell_length_b 17.237(2)
_cell_length_c 25.135(4)
_cell_measurement_reflns_used 9314
_cell_measurement_temperature 150(2)
_cell_measurement_theta_max 40.08
_cell_measurement_theta_min 2.50
_cell_volume 6467.4(15)
_computing_cell_refinement 'APEX2 '
_computing_data_collection 'APEX2 (Bruker, 2006)'
_computing_data_reduction 'SAINT+ (Bruker, 1997-2005)'
_computing_molecular_graphics 'SHELXTL '
_computing_publication_material 'SHELXTL '
_computing_structure_refinement 'SHELXTL '
_computing_structure_solution 'SHELXTL (Bruker 2001)'
_diffrn_ambient_temperature 150(2)
_diffrn_measured_fraction_theta_full 0.993
_diffrn_measured_fraction_theta_max 0.993
_diffrn_measurement_device_type 'Bruker X8 Kappa CCD APEX II'
_diffrn_measurement_method '\f and \w scans'
_diffrn_radiation_monochromator graphite
_diffrn_radiation_source 'fine-focus sealed tube'
_diffrn_radiation_type MoK\a
_diffrn_radiation_wavelength 0.71073
_diffrn_reflns_av_R_equivalents 0.0418
_diffrn_reflns_av_sigmaI/netI 0.0187
_diffrn_reflns_limit_h_max 22
_diffrn_reflns_limit_h_min -22
_diffrn_reflns_limit_k_max 22
_diffrn_reflns_limit_k_min -22
_diffrn_reflns_limit_l_max 32
_diffrn_reflns_limit_l_min -32
_diffrn_reflns_number 83384
_diffrn_reflns_theta_full 27.48
_diffrn_reflns_theta_max 27.48
_diffrn_reflns_theta_min 3.66
_exptl_absorpt_coefficient_mu 3.614
_exptl_absorpt_correction_T_max 0.6709
_exptl_absorpt_correction_T_min 0.2992
_exptl_absorpt_correction_type multi-scan
_exptl_absorpt_process_details
;
 SADABS (Sheldrick, 1997)
;
_exptl_crystal_colour colourless
_exptl_crystal_density_diffrn 1.659
_exptl_crystal_density_method 'not measured'
_exptl_crystal_description rod
_exptl_crystal_F_000 3188
_exptl_crystal_size_max 0.44
_exptl_crystal_size_mid 0.12
_exptl_crystal_size_min 0.12
_platon_squeeze_details
;
;
_refine_diff_density_max 2.045
_refine_diff_density_min -2.267
_refine_diff_density_rms 0.133
_refine_ls_extinction_method none
_refine_ls_goodness_of_fit_ref 1.169
_refine_ls_hydrogen_treatment mixed
_refine_ls_matrix_type full
_refine_ls_number_parameters 237
_refine_ls_number_reflns 5046
_refine_ls_number_restraints 2
_refine_ls_restrained_S_all 1.169
_refine_ls_R_factor_all 0.0420
_refine_ls_R_factor_gt 0.0334
_refine_ls_shift/su_max 0.002
_refine_ls_shift/su_mean 0.000
_refine_ls_structure_factor_coef Fsqd
_refine_ls_weighting_details 'calc w=1/[\s^2^(Fo^2^)+(0.0197P)^2^+36.1254P] where P=(Fo^2^+2Fc^2^)/3'
_refine_ls_weighting_scheme calc
_refine_ls_wR_factor_gt 0.0764
_refine_ls_wR_factor_ref 0.0780
_reflns_number_gt 4545
_reflns_number_total 5046
_reflns_threshold_expression >2sigma(I)
_cod_data_source_file c4dt00976b2.cif
_cod_data_source_block em45
_cod_depositor_comments 'Adding full bibliography for 7030750--7030752.cif.'
_cod_original_cell_volume 6467.6(16)
_cod_database_code 7030750

loop_
_symmetry_equiv_pos_as_xyz
'x, y, z'
'x-y, x, z+1/2'
'-y, x-y, z'
'-x, -y, z+1/2'
'-x+y, -x, z'
'y, -x+y, z+1/2'
'-x, -y, -z'
'-x+y, -x, -z-1/2'
'y, -x+y, -z'
'x, y, -z-1/2'
'x-y, x, -z'
'-y, x-y, -z-1/2'

loop_
_atom_site_label
_atom_site_type_symbol
_atom_site_fract_x
_atom_site_fract_y
_atom_site_fract_z
_atom_site_U_iso_or_equiv
_atom_site_adp_type
_atom_site_occupancy
_atom_site_symmetry_multiplicity
_atom_site_calc_flag
_atom_site_refinement_flags
_atom_site_disorder_group
Gd1 Gd 0.566475(13) 0.160213(13) 0.351305(8) 0.01755(7) Uani 1 1 d . .
Gd2 Gd 0.6667 0.3333 0.2500 0.01272(10) Uani 1 6 d S .
O5 O 0.5655(3) 0.1636(3) 0.2500 0.0177(8) Uani 1 2 d S .
O1 O 0.6231(2) 0.0653(2) 0.33074(13) 0.0299(7) Uani 1 1 d . .
N1 N 0.4788(3) 0.0090(2) 0.39497(15) 0.0282(8) Uani 1 1 d . .
C7 C 0.3980(3) -0.0263(3) 0.41079(18) 0.0312(10) Uani 1 1 d . .
H7 H 0.3676 -0.0891 0.4168 0.037 Uiso 1 1 calc R .
C5 C 0.5835(4) -0.0306(4) 0.4346(2) 0.0368(12) Uani 1 1 d . .
H5A H 0.5505 -0.0471 0.4687 0.044 Uiso 1 1 calc R .
H5B H 0.6281 0.0342 0.4358 0.044 Uiso 1 1 calc R .
C4 C 0.6324(5) -0.0845(4) 0.4278(2) 0.0462(14) Uani 1 1 d . .
H4A H 0.6764 -0.0694 0.4569 0.055 Uiso 1 1 calc R .
H4B H 0.5885 -0.1494 0.4298 0.055 Uiso 1 1 calc R .
C2 C 0.6157(4) -0.0812(4) 0.3287(2) 0.0437(14) Uani 1 1 d . .
H2A H 0.5722 -0.1462 0.3271 0.052 Uiso 1 1 calc R .
H2B H 0.6494 -0.0637 0.2948 0.052 Uiso 1 1 calc R .
C1 C 0.5650(4) -0.0301(3) 0.3348(2) 0.0354(11) Uani 1 1 d . .
H1 H 0.5186 -0.0499 0.3061 0.042 Uiso 1 1 calc R .
C3 C 0.6806(4) -0.0630(4) 0.3742(2) 0.0458(14) Uani 1 1 d . .
H3A H 0.7282 0.0008 0.3735 0.055 Uiso 1 1 calc R .
H3B H 0.7093 -0.1000 0.3696 0.055 Uiso 1 1 calc R .
C6 C 0.5181(4) -0.0487(3) 0.3891(2) 0.0322(11) Uani 1 1 d . .
H6A H 0.4693 -0.1128 0.3905 0.039 Uiso 1 1 calc R .
C13 C 0.3848(3) 0.1132(3) 0.42079(17) 0.0272(10) Uani 1 1 d . .
C8 C 0.3469(3) 0.0189(3) 0.42069(18) 0.0304(10) Uani 1 1 d . .
C12 C 0.3276(3) 0.1479(4) 0.4306(2) 0.0367(11) Uani 1 1 d . .
H12 H 0.3520 0.2110 0.4312 0.044 Uiso 1 1 calc R .
C9 C 0.2539(4) -0.0359(4) 0.4313(2) 0.0449(14) Uani 1 1 d . .
H9 H 0.2287 -0.0991 0.4323 0.054 Uiso 1 1 calc R .
O2 O 0.4715(2) 0.1681(2) 0.41249(12) 0.0261(7) Uani 1 1 d . .
C14 C 0.4772(4) 0.1079(4) 0.2500 0.0206(12) Uani 1 2 d S .
O3 O 0.55725(19) 0.28850(18) 0.31958(11) 0.0174(5) Uani 1 1 d D .
H3 H 0.5029(19) 0.265(3) 0.3048(19) 0.026 Uiso 1 1 d D .
C11 C 0.2370(4) 0.0927(4) 0.4393(3) 0.0465(14) Uani 1 1 d . .
H11 H 0.1999 0.1181 0.4448 0.056 Uiso 1 1 calc R .
C10 C 0.1995(4) -0.0004(5) 0.4401(3) 0.0531(16) Uani 1 1 d . .
H10 H 0.1373 -0.0384 0.4467 0.064 Uiso 1 1 calc R .
O6 O 0.6612(2) 0.2098(2) 0.42832(12) 0.0264(7) Uani 1 1 d D .
H6 H 0.7213(15) 0.235(4) 0.423(2) 0.040 Uiso 1 1 d D .
C15 C 0.6432(4) 0.1940(4) 0.48385(19) 0.0391(12) Uani 1 1 d . .
H15A H 0.5783 0.1606 0.4896 0.059 Uiso 1 1 calc R .
H15B H 0.6692 0.2514 0.5027 0.059 Uiso 1 1 calc R .
H15C H 0.6696 0.1591 0.4974 0.059 Uiso 1 1 calc R .
O4 O 0.4384(2) 0.0830(2) 0.29487(12) 0.0269(7) Uani 1 1 d . .
O7 O 0.7248(3) 0.1272(3) 0.2500 0.0319(10) Uiso 1 2 d S .
C16 C 0.8071(7) 0.1234(7) 0.2500 0.061(3) Uiso 1 2 d S .
C18 C 0.6667 0.3333 0.6206(8) 0.098(5) Uiso 1 3 d S .
C17 C 0.2135(12) -0.0656(12) 0.2500 0.109(5) Uiso 1 2 d S .
O8 O 0.2693(8) -0.0667(8) 0.2924(5) 0.076(3) Uiso 0.50 1 d P .
C19 C 0.3378(17) -0.1985(17) 0.2500 0.159(8) Uiso 1 2 d S 1
O9 O 0.7017(13) 0.2913(13) 0.6127(8) 0.087(5) Uiso 0.33 1 d P .
O10 O 0.3225(13) -0.1808(13) 0.2991(7) 0.132(6) Uiso 0.50 1 d P .

loop_
_atom_site_aniso_label
_atom_site_aniso_U_11
_atom_site_aniso_U_22
_atom_site_aniso_U_33
_atom_site_aniso_U_23
_atom_site_aniso_U_13
_atom_site_aniso_U_12
Gd1 0.01827(11) 0.01460(10) 0.01700(10) 0.00308(7) 0.00140(7) 0.00612(8)
Gd2 0.01254(13) 0.01254(13) 0.01306(19) 0.000 0.000 0.00627(7)
O5 0.0154(19) 0.0148(19) 0.0196(19) 0.000 0.000 0.0052(16)
O1 0.0415(19) 0.0217(16) 0.0295(16) 0.0049(13) 0.0040(15) 0.0180(15)
N1 0.033(2) 0.0201(18) 0.0269(19) 0.0059(15) -0.0016(16) 0.0099(17)
C7 0.034(3) 0.022(2) 0.025(2) 0.0048(18) -0.0027(19) 0.005(2)
C5 0.046(3) 0.034(3) 0.031(2) 0.010(2) 0.003(2) 0.021(2)
C4 0.062(4) 0.046(3) 0.041(3) 0.012(3) 0.004(3) 0.036(3)
C2 0.065(4) 0.029(3) 0.042(3) 0.001(2) 0.003(3) 0.027(3)
C1 0.049(3) 0.026(2) 0.030(2) 0.000(2) -0.005(2) 0.018(2)
C3 0.063(4) 0.042(3) 0.046(3) 0.010(3) 0.009(3) 0.036(3)
C6 0.040(3) 0.017(2) 0.034(2) 0.0047(19) -0.002(2) 0.010(2)
C13 0.024(2) 0.030(2) 0.021(2) 0.0062(18) 0.0043(17) 0.0080(19)
C8 0.029(2) 0.028(2) 0.023(2) 0.0066(18) 0.0006(18) 0.005(2)
C12 0.031(3) 0.035(3) 0.041(3) 0.004(2) 0.007(2) 0.013(2)
C9 0.034(3) 0.036(3) 0.044(3) 0.007(2) 0.001(2) 0.002(2)
O2 0.0227(16) 0.0209(15) 0.0271(15) 0.0017(12) 0.0057(13) 0.0052(13)
C14 0.018(3) 0.016(3) 0.024(3) 0.000 0.000 0.006(2)
O3 0.0160(13) 0.0167(13) 0.0185(13) -0.0006(11) 0.0002(11) 0.0074(11)
C11 0.031(3) 0.053(4) 0.054(3) 0.004(3) 0.007(3) 0.020(3)
C10 0.023(3) 0.059(4) 0.060(4) 0.010(3) 0.006(3) 0.008(3)
O6 0.0227(16) 0.0326(17) 0.0192(14) 0.0055(13) 0.0003(12) 0.0103(14)
C15 0.042(3) 0.047(3) 0.020(2) 0.007(2) 0.003(2) 0.017(3)
O4 0.0207(15) 0.0273(16) 0.0219(15) 0.0029(13) 0.0027(12) 0.0041(13)

loop_
_atom_type_symbol
_atom_type_description
_atom_type_scat_dispersion_real
_atom_type_scat_dispersion_imag
_atom_type_scat_source
C C 0.0033 0.0016 'International Tables Vol C Tables 4.2.6.8 and 6.1.1.4'
H H 0.0000 0.0000 'International Tables Vol C Tables 4.2.6.8 and 6.1.1.4'
Gd Gd -0.1653 3.9035 'International Tables Vol C Tables 4.2.6.8 and 6.1.1.4'
N N 0.0061 0.0033 'International Tables Vol C Tables 4.2.6.8 and 6.1.1.4'
O O 0.0106 0.0060 'International Tables Vol C Tables 4.2.6.8 and 6.1.1.4'

loop_
_geom_angle_atom_site_label_1
_geom_angle_atom_site_label_2
_geom_angle_atom_site_label_3
_geom_angle
_geom_angle_site_symmetry_1
_geom_angle_site_symmetry_3
O2 Gd1 O1 138.25(11) . .
O2 Gd1 O3 132.38(10) . 3_655
O1 Gd1 O3 80.51(11) . 3_655
O2 Gd1 O4 86.74(11) . .
O1 Gd1 O4 94.12(12) . .
O3 Gd1 O4 123.45(10) 3_655 .
O2 Gd1 O6 79.46(11) . .
O1 Gd1 O6 88.83(12) . .
O3 Gd1 O6 74.38(10) 3_655 .
O4 Gd1 O6 162.17(10) . .
O2 Gd1 O3 78.07(10) . .
O1 Gd1 O3 143.38(10) . .
O3 Gd1 O3 72.35(13) 3_655 .
O4 Gd1 O3 81.33(10) . .
O6 Gd1 O3 106.47(10) . .
O2 Gd1 N1 72.11(12) . .
O1 Gd1 N1 67.53(13) . .
O3 Gd1 N1 143.85(12) 3_655 .
O4 Gd1 N1 76.90(12) . .
O6 Gd1 N1 88.07(12) . .
O3 Gd1 N1 143.74(12) . .
O2 Gd1 O5 130.88(12) . .
O1 Gd1 O5 78.76(12) . .
O3 Gd1 O5 70.41(11) 3_655 .
O4 Gd1 O5 53.49(11) . .
O6 Gd1 O5 144.09(12) . .
O3 Gd1 O5 69.34(11) . .
N1 Gd1 O5 116.87(13) . .
O2 Gd1 C14 109.00(14) . .
O1 Gd1 C14 86.00(15) . .
O3 Gd1 C14 97.84(12) 3_655 .
O4 Gd1 C14 25.89(12) . .
O6 Gd1 C14 171.30(13) . .
O3 Gd1 C14 74.13(13) . .
N1 Gd1 C14 96.39(14) . .
O5 Gd1 C14 27.61(13) . .
O2 Gd1 Gd2 118.69(8) . .
O1 Gd1 Gd2 103.05(8) . .
O3 Gd1 Gd2 40.70(7) 3_655 .
O4 Gd1 Gd2 88.21(7) . .
O6 Gd1 Gd2 108.27(8) . .
O3 Gd1 Gd2 40.84(6) . .
N1 Gd1 Gd2 161.38(9) . .
O5 Gd1 Gd2 44.52(9) . .
C14 Gd1 Gd2 66.26(11) . .
O3 Gd2 O3 93.61(13) 12_656 3_655
O3 Gd2 O3 139.97(5) 12_656 5_665
O3 Gd2 O3 72.71(11) 3_655 5_665
O3 Gd2 O3 72.71(11) 12_656 10_556
O3 Gd2 O3 139.97(5) 3_655 10_556
O3 Gd2 O3 139.97(5) 5_665 10_556
O3 Gd2 O3 72.71(11) 12_656 8_666
O3 Gd2 O3 139.97(5) 3_655 8_666
O3 Gd2 O3 93.61(14) 5_665 8_666
O3 Gd2 O3 72.71(11) 10_556 8_666
O3 Gd2 O3 139.97(5) 12_656 .
O3 Gd2 O3 72.71(11) 3_655 .
O3 Gd2 O3 72.71(11) 5_665 .
O3 Gd2 O3 93.61(13) 10_556 .
O3 Gd2 O3 139.97(5) 8_666 .
O3 Gd2 O5 69.75(9) 12_656 3_655
O3 Gd2 O5 69.75(9) 3_655 3_655
O3 Gd2 O5 70.22(9) 5_665 3_655
O3 Gd2 O5 133.19(7) 10_556 3_655
O3 Gd2 O5 70.22(9) 8_666 3_655
O3 Gd2 O5 133.19(7) . 3_655
O3 Gd2 O5 70.22(9) 12_656 .
O3 Gd2 O5 70.22(9) 3_655 .
O3 Gd2 O5 133.19(7) 5_665 .
O3 Gd2 O5 69.75(9) 10_556 .
O3 Gd2 O5 133.19(7) 8_666 .
O3 Gd2 O5 69.75(9) . .
O5 Gd2 O5 120.0 3_655 .
O3 Gd2 O5 133.19(7) 12_656 8_666
O3 Gd2 O5 133.19(7) 3_655 8_666
O3 Gd2 O5 69.75(9) 5_665 8_666
O3 Gd2 O5 70.22(9) 10_556 8_666
O3 Gd2 O5 69.75(9) 8_666 8_666
O3 Gd2 O5 70.22(9) . 8_666
O5 Gd2 O5 120.000(1) 3_655 8_666
O5 Gd2 O5 120.000(1) . 8_666
O3 Gd2 Gd1 105.78(7) 12_656 3_655
O3 Gd2 Gd1 41.47(7) 3_655 3_655
O3 Gd2 Gd1 40.50(7) 5_665 3_655
O3 Gd2 Gd1 177.59(7) 10_556 3_655
O3 Gd2 Gd1 105.11(7) 8_666 3_655
O3 Gd2 Gd1 88.74(7) . 3_655
O5 Gd2 Gd1 44.469(7) 3_655 3_655
O5 Gd2 Gd1 111.65(6) . 3_655
O5 Gd2 Gd1 110.16(6) 8_666 3_655
O3 Gd2 Gd1 40.50(7) 12_656 10_556
O3 Gd2 Gd1 105.11(7) 3_655 10_556
O3 Gd2 Gd1 177.59(7) 5_665 10_556
O3 Gd2 Gd1 41.47(7) 10_556 10_556
O3 Gd2 Gd1 88.74(7) 8_666 10_556
O3 Gd2 Gd1 105.78(7) . 10_556
O5 Gd2 Gd1 110.16(6) 3_655 10_556
O5 Gd2 Gd1 44.469(7) . 10_556
O5 Gd2 Gd1 111.65(6) 8_666 10_556
Gd1 Gd2 Gd1 138.182(5) 3_655 10_556
O3 Gd2 Gd1 41.47(7) 12_656 12_656
O3 Gd2 Gd1 105.78(7) 3_655 12_656
O3 Gd2 Gd1 105.11(7) 5_665 12_656
O3 Gd2 Gd1 88.74(7) 10_556 12_656
O3 Gd2 Gd1 40.50(7) 8_666 12_656
O3 Gd2 Gd1 177.59(7) . 12_656
O5 Gd2 Gd1 44.469(7) 3_655 12_656
O5 Gd2 Gd1 111.65(6) . 12_656
O5 Gd2 Gd1 110.16(6) 8_666 12_656
Gd1 Gd2 Gd1 88.915(13) 3_655 12_656
Gd1 Gd2 Gd1 76.361(10) 10_556 12_656
C14 O5 Gd1 90.10(9) . 10_556
C14 O5 Gd1 90.10(9) . .
Gd1 O5 Gd1 176.95(18) 10_556 .
C14 O5 Gd2 134.9(4) . .
Gd1 O5 Gd2 91.01(9) 10_556 .
Gd1 O5 Gd2 91.01(9) . .
C1 O1 Gd1 119.1(3) . .
C7 N1 C6 118.3(4) . .
C7 N1 Gd1 125.3(3) . .
C6 N1 Gd1 114.6(3) . .
N1 C7 C8 127.3(4) . .
N1 C7 H7 116.4 . .
C8 C7 H7 116.4 . .
C6 C5 C4 111.3(5) . .
C6 C5 H5A 109.4 . .
C4 C5 H5A 109.4 . .
C6 C5 H5B 109.4 . .
C4 C5 H5B 109.4 . .
H5A C5 H5B 108.0 . .
C3 C4 C5 110.2(4) . .
C3 C4 H4A 109.6 . .
C5 C4 H4A 109.6 . .
C3 C4 H4B 109.6 . .
C5 C4 H4B 109.6 . .
H4A C4 H4B 108.1 . .
C3 C2 C1 112.4(5) . .
C3 C2 H2A 109.1 . .
C1 C2 H2A 109.1 . .
C3 C2 H2B 109.1 . .
C1 C2 H2B 109.1 . .
H2A C2 H2B 107.9 . .
O1 C1 C2 112.3(5) . .
O1 C1 C6 107.1(4) . .
C2 C1 C6 111.2(4) . .
O1 C1 H1 108.7 . .
C2 C1 H1 108.7 . .
C6 C1 H1 108.7 . .
C2 C3 C4 111.0(5) . .
C2 C3 H3A 109.4 . .
C4 C3 H3A 109.4 . .
C2 C3 H3B 109.4 . .
C4 C3 H3B 109.4 . .
H3A C3 H3B 108.0 . .
N1 C6 C5 109.3(4) . .
N1 C6 C1 108.8(4) . .
C5 C6 C1 111.5(4) . .
N1 C6 H6A 109.1 . .
C5 C6 H6A 109.1 . .
C1 C6 H6A 109.1 . .
O2 C13 C12 120.3(4) . .
O2 C13 C8 121.7(4) . .
C12 C13 C8 118.0(4) . .
C13 C8 C9 118.8(5) . .
C13 C8 C7 123.9(4) . .
C9 C8 C7 117.3(5) . .
C11 C12 C13 121.8(5) . .
C11 C12 H12 119.1 . .
C13 C12 H12 119.1 . .
C10 C9 C8 122.0(6) . .
C10 C9 H9 119.0 . .
C8 C9 H9 119.0 . .
C13 O2 Gd1 130.2(3) . .
O4 C14 O4 125.0(5) 10_556 .
O4 C14 O5 117.5(3) 10_556 .
O4 C14 O5 117.5(3) . .
O4 C14 Gd1 178.3(4) 10_556 .
O4 C14 Gd1 55.21(19) . .
O5 C14 Gd1 62.29(10) . .
O4 C14 Gd1 55.21(19) 10_556 10_556
O4 C14 Gd1 178.3(4) . 10_556
O5 C14 Gd1 62.29(10) . 10_556
Gd1 C14 Gd1 124.5(2) . 10_556
Gd1 O3 Gd2 98.80(10) 5_665 .
Gd1 O3 Gd1 137.73(12) 5_665 .
Gd2 O3 Gd1 97.69(10) . .
Gd1 O3 H3 106(3) 5_665 .
Gd2 O3 H3 109(3) . .
Gd1 O3 H3 105(3) . .
C12 C11 C10 120.6(6) . .
C12 C11 H11 119.7 . .
C10 C11 H11 119.7 . .
C9 C10 C11 118.9(5) . .
C9 C10 H10 120.6 . .
C11 C10 H10 120.6 . .
C15 O6 Gd1 132.6(3) . .
C15 O6 H6 109(4) . .
Gd1 O6 H6 118(4) . .
O6 C15 H15A 109.5 . .
O6 C15 H15B 109.5 . .
H15A C15 H15B 109.5 . .
O6 C15 H15C 109.5 . .
H15A C15 H15C 109.5 . .
H15B C15 H15C 109.5 . .
C14 O4 Gd1 98.9(3) . .
O9 C18 O9 117.2(9) . 3_655
O9 C18 O9 117.2(9) . 5_665
O9 C18 O9 117.2(9) 3_655 5_665
O8 C17 O8 95.3(14) . 10_556
O10 C19 O10 136(3) 10_556 .

loop_
_geom_bond_atom_site_label_1
_geom_bond_atom_site_label_2
_geom_bond_distance
_geom_bond_site_symmetry_2
Gd1 O2 2.298(3) .
Gd1 O1 2.344(3) .
Gd1 O3 2.389(3) 3_655
Gd1 O4 2.392(3) .
Gd1 O6 2.398(3) .
Gd1 O3 2.430(3) .
Gd1 N1 2.518(4) .
Gd1 O5 2.5472(4) .
Gd2 O3 2.399(3) 12_656
Gd2 O3 2.399(3) 3_655
Gd2 O3 2.399(3) 5_665
Gd2 O3 2.399(3) 10_556
Gd2 O3 2.399(3) 8_666
Gd2 O3 2.399(3) .
Gd2 O5 2.550(4) 3_655
Gd2 O5 2.550(4) .
Gd2 O5 2.550(4) 8_666
O5 C14 1.333(7) .
O5 Gd1 2.5472(4) 10_556
O1 C1 1.438(6) .
N1 C7 1.273(6) .
N1 C6 1.465(6) .
C7 C8 1.459(7) .
C7 H7 0.9500 .
C5 C6 1.525(7) .
C5 C4 1.546(8) .
C5 H5A 0.9900 .
C5 H5B 0.9900 .
C4 C3 1.528(8) .
C4 H4A 0.9900 .
C4 H4B 0.9900 .
C2 C3 1.518(9) .
C2 C1 1.529(8) .
C2 H2A 0.9900 .
C2 H2B 0.9900 .
C1 C6 1.536(7) .
C1 H1 1.0000 .
C3 H3A 0.9900 .
C3 H3B 0.9900 .
C6 H6A 1.0000 .
C13 O2 1.327(5) .
C13 C12 1.406(7) .
C13 C8 1.417(7) .
C8 C9 1.421(7) .
C12 C11 1.380(7) .
C12 H12 0.9500 .
C9 C10 1.370(9) .
C9 H9 0.9500 .
C14 O4 1.272(4) 10_556
C14 O4 1.272(4) .
O3 Gd1 2.389(3) 5_665
O3 H3 0.895(19) .
C11 C10 1.398(9) .
C11 H11 0.9500 .
C10 H10 0.9500 .
O6 C15 1.426(5) .
O6 H6 0.91(2) .
C15 H15A 0.9800 .
C15 H15B 0.9800 .
C15 H15C 0.9800 .
O7 C16 1.452(12) .
C18 O9 1.169(19) .
C18 O9 1.169(19) 3_655
C18 O9 1.169(19) 5_665
C17 O8 1.442(15) .
C17 O8 1.442(15) 10_556
C19 O10 1.330(19) 10_556
C19 O10 1.330(19) .

loop_
_geom_torsion_atom_site_label_1
_geom_torsion_atom_site_label_2
_geom_torsion_atom_site_label_3
_geom_torsion_atom_site_label_4
_geom_torsion
_geom_torsion_site_symmetry_1
_geom_torsion_site_symmetry_4
O2 Gd1 O5 C14 -43.4(4) . .
O1 Gd1 O5 C14 103.1(3) . .
O3 Gd1 O5 C14 -173.1(3) 3_655 .
O4 Gd1 O5 C14 -0.7(3) . .
O6 Gd1 O5 C14 175.0(3) . .
O3 Gd1 O5 C14 -95.2(3) . .
N1 Gd1 O5 C14 45.6(3) . .
Gd2 Gd1 O5 C14 -134.9(4) . .
O2 Gd1 O5 Gd2 91.46(15) . .
O1 Gd1 O5 Gd2 -122.03(13) . .
O3 Gd1 O5 Gd2 -38.21(10) 3_655 .
O4 Gd1 O5 Gd2 134.20(18) . .
O6 Gd1 O5 Gd2 -50.1(2) . .
O3 Gd1 O5 Gd2 39.68(10) . .
N1 Gd1 O5 Gd2 -179.52(12) . .
C14 Gd1 O5 Gd2 134.9(4) . .
O3 Gd2 O5 C14 -129.22(8) 12_656 .
O3 Gd2 O5 C14 129.22(8) 3_655 .
O3 Gd2 O5 C14 89.65(12) 5_665 .
O3 Gd2 O5 C14 -50.99(8) 10_556 .
O3 Gd2 O5 C14 -89.65(12) 8_666 .
O3 Gd2 O5 C14 50.99(8) . .
O5 Gd2 O5 C14 180.0 3_655 .
O5 Gd2 O5 C14 0.0 8_666 .
Gd1 Gd2 O5 C14 131.10(3) 3_655 .
Gd1 Gd2 O5 C14 -91.14(9) 10_556 .
Gd1 Gd2 O5 C14 -131.10(3) 12_656 .
O3 Gd2 O5 Gd1 -38.07(10) 12_656 10_556
O3 Gd2 O5 Gd1 -139.64(14) 3_655 10_556
O3 Gd2 O5 Gd1 -179.20(9) 5_665 10_556
O3 Gd2 O5 Gd1 40.16(10) 10_556 10_556
O3 Gd2 O5 Gd1 1.5(2) 8_666 10_556
O3 Gd2 O5 Gd1 142.13(14) . 10_556
O5 Gd2 O5 Gd1 -88.86(9) 3_655 10_556
O5 Gd2 O5 Gd1 91.14(9) 8_666 10_556
Gd1 Gd2 O5 Gd1 -137.75(7) 3_655 10_556
Gd1 Gd2 O5 Gd1 -39.96(12) 12_656 10_556
O3 Gd2 O5 Gd1 139.64(14) 12_656 .
O3 Gd2 O5 Gd1 38.07(10) 3_655 .
O3 Gd2 O5 Gd1 -1.5(2) 5_665 .
O3 Gd2 O5 Gd1 -142.13(14) 10_556 .
O3 Gd2 O5 Gd1 179.20(9) 8_666 .
O3 Gd2 O5 Gd1 -40.16(10) . .
O5 Gd2 O5 Gd1 88.86(9) 3_655 .
O5 Gd2 O5 Gd1 -91.14(9) 8_666 .
Gd1 Gd2 O5 Gd1 39.96(12) 3_655 .
Gd1 Gd2 O5 Gd1 177.71(18) 10_556 .
Gd1 Gd2 O5 Gd1 137.75(7) 12_656 .
O2 Gd1 O1 C1 38.9(4) . .
O3 Gd1 O1 C1 -174.0(3) 3_655 .
O4 Gd1 O1 C1 -50.8(3) . .
O6 Gd1 O1 C1 111.6(3) . .
O3 Gd1 O1 C1 -131.8(3) . .
N1 Gd1 O1 C1 23.2(3) . .
O5 Gd1 O1 C1 -102.3(3) . .
C14 Gd1 O1 C1 -75.4(3) . .
Gd2 Gd1 O1 C1 -139.9(3) . .
O2 Gd1 N1 C7 34.0(4) . .
O1 Gd1 N1 C7 -157.0(4) . .
O3 Gd1 N1 C7 173.3(3) 3_655 .
O4 Gd1 N1 C7 -56.8(4) . .
O6 Gd1 N1 C7 113.5(4) . .
O3 Gd1 N1 C7 -2.2(5) . .
O5 Gd1 N1 C7 -93.4(4) . .
C14 Gd1 N1 C7 -74.0(4) . .
Gd2 Gd1 N1 C7 -94.5(5) . .
O2 Gd1 N1 C6 -161.6(3) . .
O1 Gd1 N1 C6 7.5(3) . .
O3 Gd1 N1 C6 -22.2(4) 3_655 .
O4 Gd1 N1 C6 107.6(3) . .
O6 Gd1 N1 C6 -82.0(3) . .
O3 Gd1 N1 C6 162.3(3) . .
O5 Gd1 N1 C6 71.0(3) . .
C14 Gd1 N1 C6 90.5(3) . .
Gd2 Gd1 N1 C6 70.0(5) . .
C6 N1 C7 C8 178.2(4) . .
Gd1 N1 C7 C8 -17.8(7) . .
C6 C5 C4 C3 56.6(7) . .
Gd1 O1 C1 C2 -170.8(3) . .
Gd1 O1 C1 C6 -48.6(5) . .
C3 C2 C1 O1 66.0(6) . .
C3 C2 C1 C6 -54.0(6) . .
C1 C2 C3 C4 56.0(6) . .
C5 C4 C3 C2 -56.5(7) . .
C7 N1 C6 C5 -105.8(5) . .
Gd1 N1 C6 C5 88.5(4) . .
C7 N1 C6 C1 132.2(5) . .
Gd1 N1 C6 C1 -33.4(5) . .
C4 C5 C6 N1 -175.5(4) . .
C4 C5 C6 C1 -55.2(6) . .
O1 C1 C6 N1 51.0(5) . .
C2 C1 C6 N1 174.0(4) . .
O1 C1 C6 C5 -69.6(5) . .
C2 C1 C6 C5 53.4(6) . .
O2 C13 C8 C9 178.3(4) . .
C12 C13 C8 C9 -1.0(7) . .
O2 C13 C8 C7 -1.1(7) . .
C12 C13 C8 C7 179.6(5) . .
N1 C7 C8 C13 -8.9(8) . .
N1 C7 C8 C9 171.7(5) . .
O2 C13 C12 C11 179.9(5) . .
C8 C13 C12 C11 -0.7(8) . .
C13 C8 C9 C10 1.8(8) . .
C7 C8 C9 C10 -178.8(5) . .
C12 C13 O2 Gd1 -137.7(4) . .
C8 C13 O2 Gd1 43.0(6) . .
O1 Gd1 O2 C13 -63.1(4) . .
O3 Gd1 O2 C13 163.4(3) 3_655 .
O4 Gd1 O2 C13 29.4(4) . .
O6 Gd1 O2 C13 -139.3(4) . .
O3 Gd1 O2 C13 111.2(4) . .
N1 Gd1 O2 C13 -47.9(4) . .
O5 Gd1 O2 C13 62.5(4) . .
C14 Gd1 O2 C13 42.8(4) . .
Gd2 Gd1 O2 C13 115.6(4) . .
Gd1 O5 C14 O4 -1.2(5) 10_556 10_556
Gd1 O5 C14 O4 -178.1(5) . 10_556
Gd2 O5 C14 O4 90.4(5) . 10_556
Gd1 O5 C14 O4 178.1(5) 10_556 .
Gd1 O5 C14 O4 1.2(5) . .
Gd2 O5 C14 O4 -90.4(5) . .
Gd1 O5 C14 Gd1 176.96(18) 10_556 .
Gd2 O5 C14 Gd1 -91.52(9) . .
Gd1 O5 C14 Gd1 -176.96(18) . 10_556
Gd2 O5 C14 Gd1 91.52(9) . 10_556
O2 Gd1 C14 O4 -32.1(4) . .
O1 Gd1 C14 O4 108.0(3) . .
O3 Gd1 C14 O4 -172.2(3) 3_655 .
O3 Gd1 C14 O4 -103.1(3) . .
N1 Gd1 C14 O4 41.1(3) . .
O5 Gd1 C14 O4 -178.7(5) . .
Gd2 Gd1 C14 O4 -145.9(3) . .
O2 Gd1 C14 O5 146.7(3) . .
O1 Gd1 C14 O5 -73.3(3) . .
O3 Gd1 C14 O5 6.6(3) 3_655 .
O4 Gd1 C14 O5 178.7(5) . .
O3 Gd1 C14 O5 75.6(3) . .
N1 Gd1 C14 O5 -140.1(3) . .
Gd2 Gd1 C14 O5 32.9(3) . .
O2 Gd1 C14 Gd1 149.9(2) . 10_556
O1 Gd1 C14 Gd1 -70.0(2) . 10_556
O3 Gd1 C14 Gd1 9.8(3) 3_655 10_556
O4 Gd1 C14 Gd1 -178.0(5) . 10_556
O3 Gd1 C14 Gd1 78.9(2) . 10_556
N1 Gd1 C14 Gd1 -136.8(2) . 10_556
O5 Gd1 C14 Gd1 3.27(19) . 10_556
Gd2 Gd1 C14 Gd1 36.14(18) . 10_556
O3 Gd2 O3 Gd1 -176.35(11) 12_656 5_665
O3 Gd2 O3 Gd1 109.20(6) 3_655 5_665
O3 Gd2 O3 Gd1 32.45(11) 5_665 5_665
O3 Gd2 O3 Gd1 -109.18(9) 10_556 5_665
O3 Gd2 O3 Gd1 -42.00(7) 8_666 5_665
O5 Gd2 O3 Gd1 71.33(17) 3_655 5_665
O5 Gd2 O3 Gd1 -176.04(13) . 5_665
O5 Gd2 O3 Gd1 -41.70(10) 8_666 5_665
Gd1 Gd2 O3 Gd1 70.29(8) 3_655 5_665
Gd1 Gd2 O3 Gd1 -149.50(6) 10_556 5_665
O3 Gd2 O3 Gd1 42.71(7) 12_656 .
O3 Gd2 O3 Gd1 -31.74(11) 3_655 .
O3 Gd2 O3 Gd1 -108.50(6) 5_665 .
O3 Gd2 O3 Gd1 109.88(9) 10_556 .
O3 Gd2 O3 Gd1 177.05(10) 8_666 .
O5 Gd2 O3 Gd1 -69.62(17) 3_655 .
O5 Gd2 O3 Gd1 43.01(10) . .
O5 Gd2 O3 Gd1 177.36(12) 8_666 .
Gd1 Gd2 O3 Gd1 -70.66(8) 3_655 .
Gd1 Gd2 O3 Gd1 69.55(8) 10_556 .
O2 Gd1 O3 Gd1 61.95(18) . 5_665
O1 Gd1 O3 Gd1 -124.4(2) . 5_665
O3 Gd1 O3 Gd1 -80.25(19) 3_655 5_665
O4 Gd1 O3 Gd1 150.43(19) . 5_665
O6 Gd1 O3 Gd1 -13.1(2) . 5_665
N1 Gd1 O3 Gd1 97.0(2) . 5_665
O5 Gd1 O3 Gd1 -155.4(2) . 5_665
C14 Gd1 O3 Gd1 175.9(2) . 5_665
Gd2 Gd1 O3 Gd1 -112.2(2) . 5_665
O2 Gd1 O3 Gd2 174.17(12) . .
O1 Gd1 O3 Gd2 -12.1(2) . .
O3 Gd1 O3 Gd2 31.96(11) 3_655 .
O4 Gd1 O3 Gd2 -97.36(11) . .
O6 Gd1 O3 Gd2 99.09(11) . .
N1 Gd1 O3 Gd2 -150.81(16) . .
O5 Gd1 O3 Gd2 -43.21(11) . .
C14 Gd1 O3 Gd2 -71.88(13) . .
C13 C12 C11 C10 1.8(9) . .
C8 C9 C10 C11 -0.8(10) . .
C12 C11 C10 C9 -1.0(10) . .
O2 Gd1 O6 C15 32.0(4) . .
O1 Gd1 O6 C15 -107.7(4) . .
O3 Gd1 O6 C15 171.8(5) 3_655 .
O4 Gd1 O6 C15 -7.8(7) . .
O3 Gd1 O6 C15 106.1(4) . .
N1 Gd1 O6 C15 -40.1(4) . .
O5 Gd1 O6 C15 -176.5(4) . .
Gd2 Gd1 O6 C15 149.0(4) . .
O4 C14 O4 Gd1 178.0(5) 10_556 .
O5 C14 O4 Gd1 -1.2(5) . .
O2 Gd1 O4 C14 149.8(3) . .
O1 Gd1 O4 C14 -72.0(3) . .
O3 Gd1 O4 C14 9.3(4) 3_655 .
O6 Gd1 O4 C14 -171.1(4) . .
O3 Gd1 O4 C14 71.4(3) . .
N1 Gd1 O4 C14 -137.8(3) . .
O5 Gd1 O4 C14 0.7(3) . .
Gd2 Gd1 O4 C14 30.9(3) . .

loop_
_platon_squeeze_void_nr
_platon_squeeze_void_average_x
_platon_squeeze_void_average_y
_platon_squeeze_void_average_z
_platon_squeeze_void_volume
_platon_squeeze_void_count_electrons
_platon_squeeze_void_content
1 0.000 0.000 -0.003 662 397 ' '
